data_4113942
loop_
_publ_author_name
'Yonghui Zhang'
'Richard J. Keaton'
'Lawrence R. Sita'

_publ_section_title
;
 A Case for Asymmetric Hydrozirconation
;
_journal_name_full 'Journal of the American Chemical Society'
_journal_page_first 8746
_journal_page_last 8747
_journal_paper_doi 10.1021/ja0349453
_journal_volume 125
_journal_year 2003
_chemical_formula_sum 'C21 H39 Cl N2 Zr'
_chemical_formula_weight 446.21
_chemical_name_systematic
; 
 ? 
;
_space_group_IT_number 14
_symmetry_cell_setting monoclinic
_symmetry_space_group_name_Hall '-P 2yn'
_symmetry_space_group_name_H-M 'P 1 21/n 1'
_atom_sites_solution_hydrogens geom
_atom_sites_solution_primary direct
_atom_sites_solution_secondary difmap
_audit_creation_method SHELXL-97
_cell_angle_alpha 90.00
_cell_angle_beta 92.584(2)
_cell_angle_gamma 90.00
_cell_formula_units_Z 4
_cell_length_a 9.2180(13)
_cell_length_b 16.162(2)
_cell_length_c 15.474(2)
_cell_measurement_temperature 193(2)
_cell_volume 2303.0(5)
_computing_cell_refinement 'Bruker SMART'
_computing_data_collection 'Bruker SMART'
_computing_data_reduction 'Bruker SAINT'
_computing_molecular_graphics 'Bruker SHELXTL'
_computing_publication_material 'Bruker SHELXTL'
_computing_structure_refinement 'SHELXL-97 (Sheldrick, 1997)'
_computing_structure_solution 'SHELXS-97 (Sheldrick, 1990)'
_diffrn_ambient_temperature 193(2)
_diffrn_measured_fraction_theta_full 0.999
_diffrn_measured_fraction_theta_max 0.999
_diffrn_measurement_device_type 'CCD area detector'
_diffrn_measurement_method 'phi and omega scans'
_diffrn_radiation_monochromator graphite
_diffrn_radiation_source 'fine-focus sealed tube'
_diffrn_radiation_type MoK\a
_diffrn_radiation_wavelength 0.71073
_diffrn_reflns_av_R_equivalents 0.0216
_diffrn_reflns_av_sigmaI/netI 0.0116
_diffrn_reflns_limit_h_max 11
_diffrn_reflns_limit_h_min -11
_diffrn_reflns_limit_k_max 20
_diffrn_reflns_limit_k_min -20
_diffrn_reflns_limit_l_max 20
_diffrn_reflns_limit_l_min -20
_diffrn_reflns_number 35921
_diffrn_reflns_theta_full 27.50
_diffrn_reflns_theta_max 27.50
_diffrn_reflns_theta_min 2.52
_diffrn_standards_decay_% 0
_exptl_absorpt_coefficient_mu 0.600
_exptl_absorpt_correction_T_max 1.00000
_exptl_absorpt_correction_T_min 0.88064
_exptl_absorpt_correction_type 'empirical, SADABS'
_exptl_crystal_colour Orange
_exptl_crystal_density_diffrn 1.287
_exptl_crystal_density_meas 0
_exptl_crystal_description Block
_exptl_crystal_F_000 944
_exptl_crystal_size_max 0.505
_exptl_crystal_size_mid 0.318
_exptl_crystal_size_min 0.304
_refine_diff_density_max 0.350
_refine_diff_density_min -0.360
_refine_diff_density_rms 0.045
_refine_ls_extinction_coef 0.0038(3)
_refine_ls_extinction_expression Fc^*^=kFc[1+0.001xFc^2^\l^3^/sin(2\q)]^-1/4^
_refine_ls_extinction_method SHELXL
_refine_ls_goodness_of_fit_ref 1.085
_refine_ls_hydrogen_treatment mixed
_refine_ls_matrix_type full
_refine_ls_number_parameters 386
_refine_ls_number_reflns 5271
_refine_ls_number_restraints 3
_refine_ls_restrained_S_all 1.085
_refine_ls_R_factor_all 0.0223
_refine_ls_R_factor_gt 0.0208
_refine_ls_shift/su_max 0.004
_refine_ls_shift/su_mean 0.000
_refine_ls_structure_factor_coef Fsqd
_refine_ls_weighting_details 'calc w=1/[\s^2^(Fo^2^)+(0.0257P)^2^+0.8984P] where P=(Fo^2^+2Fc^2^)/3'
_refine_ls_weighting_scheme calc
_refine_ls_wR_factor_gt 0.0534
_refine_ls_wR_factor_ref 0.0544
_reflns_number_gt 4989
_reflns_number_total 5271
_reflns_threshold_expression >2sigma(I)
_cod_data_source_file ja0349453si20030301_054857_1.cif
_cod_data_source_block cmpd2.
_cod_original_cell_volume 2302.9(5)
_cod_database_code 4113942

loop_
_symmetry_equiv_pos_as_xyz
'x, y, z'
'-x+1/2, y+1/2, -z+1/2'
'-x, -y, -z'
'x-1/2, -y-1/2, z-1/2'

loop_
_atom_site_label
_atom_site_type_symbol
_atom_site_fract_x
_atom_site_fract_y
_atom_site_fract_z
_atom_site_U_iso_or_equiv
_atom_site_adp_type
_atom_site_occupancy
_atom_site_symmetry_multiplicity
_atom_site_calc_flag
_atom_site_refinement_flags
Zr1 Zr 0.808236(12) 0.240043(7) 0.952224(7) 0.02211(5) Uani 1 1 d .
Cl1 Cl 1.00494(4) 0.32764(2) 0.90083(2) 0.03674(8) Uani 1 1 d .
N1 N 0.77049(12) 0.32312(7) 1.06594(7) 0.0270(2) Uani 1 1 d .
N2 N 0.73293(12) 0.18842(6) 1.07699(7) 0.0261(2) Uani 1 1 d .
CNT1 C 0.63591(7) 0.21939(4) 0.84878(4) 0.000 Uiso 0.00 1 d P
C1 C 0.57281(14) 0.17393(8) 0.89599(9) 0.0291(3) Uani 1 1 d .
C2 C 0.55485(15) 0.26107(8) 0.89030(9) 0.0295(3) Uani 1 1 d .
C3 C 0.64869(15) 0.29068(8) 0.82701(8) 0.0304(3) Uani 1 1 d .
C4 C 0.72525(15) 0.22190(9) 0.79381(8) 0.0304(3) Uani 1 1 d .
C5 C 0.67792(14) 0.14937(8) 0.83680(8) 0.0293(3) Uani 1 1 d .
C6 C 0.48279(18) 0.11631(12) 0.94758(12) 0.0433(4) Uani 1 1 d .
H6A H 0.452(2) 0.1429(13) 0.9989(14) 0.058(6) Uiso 1 1 d .
H6B H 0.535(2) 0.0659(14) 0.9647(14) 0.064(6) Uiso 1 1 d .
H6C H 0.400(2) 0.0962(14) 0.9160(14) 0.066(6) Uiso 1 1 d .
C7 C 0.44568(18) 0.31028(12) 0.93854(12) 0.0449(4) Uani 1 1 d .
H7A H 0.351(3) 0.3010(15) 0.9163(15) 0.076(7) Uiso 1 1 d .
H7B H 0.462(3) 0.3677(17) 0.9359(16) 0.077(7) Uiso 1 1 d .
H7C H 0.457(3) 0.3008(15) 0.9980(17) 0.075(7) Uiso 1 1 d .
C8 C 0.6590(2) 0.37825(10) 0.79419(12) 0.0463(4) Uani 1 1 d .
H8A H 0.754(3) 0.3980(17) 0.7918(17) 0.089(8) Uiso 1 1 d .
H8B H 0.616(3) 0.4152(17) 0.8311(17) 0.088(8) Uiso 1 1 d .
H8C H 0.606(3) 0.3851(15) 0.7424(16) 0.078(7) Uiso 1 1 d .
C9 C 0.8261(2) 0.22493(13) 0.72005(11) 0.0455(4) Uani 1 1 d .
H9A H 0.783(3) 0.2235(19) 0.666(2) 0.106(10) Uiso 1 1 d .
H9B H 0.890(3) 0.1801(16) 0.7181(16) 0.081(8) Uiso 1 1 d .
H9C H 0.874(3) 0.2759(18) 0.7142(19) 0.097(9) Uiso 1 1 d .
C10 C 0.71507(19) 0.06137(10) 0.81533(12) 0.0425(4) Uani 1 1 d .
H10A H 0.748(2) 0.0296(15) 0.8632(16) 0.073(7) Uiso 1 1 d .
H10B H 0.791(3) 0.0588(15) 0.7747(16) 0.079(7) Uiso 1 1 d .
H10C H 0.635(2) 0.0333(14) 0.7897(14) 0.065(6) Uiso 1 1 d .
C11 C 0.76516(14) 0.25842(8) 1.11991(8) 0.0258(2) Uani 1 1 d .
C12 C 0.7980(2) 0.25908(10) 1.21619(10) 0.0377(3) Uani 1 1 d .
H12A H 0.852(2) 0.3046(15) 1.2351(15) 0.069(7) Uiso 1 1 d .
H12B H 0.839(3) 0.2094(15) 1.2346(15) 0.071(7) Uiso 1 1 d .
H12C H 0.711(3) 0.2568(12) 1.2448(15) 0.052(6) Uiso 1 1 d .
C13 C 0.79385(16) 0.41075(8) 1.09273(9) 0.0331(3) Uani 1 1 d .
C14 C 0.9516(2) 0.42623(11) 1.12413(12) 0.0459(4) Uani 1 1 d .
H14A H 0.979(2) 0.3966(14) 1.1755(14) 0.061(6) Uiso 1 1 d .
H14B H 0.967(2) 0.4842(13) 1.1348(12) 0.054(5) Uiso 1 1 d .
H14C H 1.014(2) 0.4116(13) 1.0801(13) 0.055(6) Uiso 1 1 d .
C15 C 0.6866(2) 0.43761(11) 1.16074(13) 0.0502(4) Uani 1 1 d .
H15A H 0.591(3) 0.4219(14) 1.1410(14) 0.065(6) Uiso 1 1 d .
H15B H 0.690(2) 0.4960(14) 1.1683(13) 0.060(6) Uiso 1 1 d .
H15C H 0.708(2) 0.4111(14) 1.2171(15) 0.068(6) Uiso 1 1 d .
C16 C 0.7612(2) 0.46375(9) 1.01211(11) 0.0416(3) Uani 1 1 d .
H16A H 0.819(2) 0.4503(13) 0.9646(12) 0.049(5) Uiso 1 1 d .
H16B H 0.775(2) 0.5230(12) 1.0282(12) 0.050(5) Uiso 1 1 d .
H16C H 0.660(2) 0.4578(12) 0.9926(12) 0.050(5) Uiso 1 1 d .
C17 C 0.73612(16) 0.10755(9) 1.11980(9) 0.0334(3) Uani 1 1 d .
H17A H 0.8291(18) 0.1010(10) 1.1556(11) 0.037(4) Uiso 1 1 d .
H17B H 0.7336(19) 0.0664(11) 1.0747(12) 0.041(4) Uiso 1 1 d .
C18 C 0.6066(2) 0.09041(10) 1.17492(11) 0.0411(3) Uani 1 1 d .
H18A H 0.610(2) 0.1235(13) 1.2231(13) 0.054(5) Uiso 1 1 d .
H18B H 0.612(2) 0.0332(13) 1.1964(12) 0.052(5) Uiso 1 1 d .
H18C H 0.521(2) 0.0974(13) 1.1423(13) 0.054(6) Uiso 1 1 d .
C19 C 0.96958(14) 0.13274(9) 0.96164(9) 0.0319(3) Uani 1 1 d .
H19 H 0.9182(18) 0.0854(11) 0.9761(10) 0.034(4) Uiso 1 1 d .
C20 C 1.06318(18) 0.11251(11) 0.88529(11) 0.0433(3) Uani 1 1 d .
H20A H 1.124(2) 0.1628(13) 0.8703(13) 0.055(5) Uiso 1 1 d .
H20B H 1.003(2) 0.0927(14) 0.8327(14) 0.066(6) Uiso 1 1 d .
H20C H 1.135(2) 0.0640(13) 0.9003(13) 0.059(6) Uiso 1 1 d .
C21 C 1.07133(18) 0.15630(13) 1.03945(12) 0.0472(4) Uani 1 1 d .
H21A H 1.143(2) 0.1053(12) 1.0578(12) 0.049(5) Uiso 1 1 d .
H21B H 1.026(3) 0.1745(15) 1.0883(16) 0.078(7) Uiso 1 1 d .
H21C H 1.136(3) 0.1966(16) 1.0236(15) 0.072(7) Uiso 1 1 d .

loop_
_atom_site_aniso_label
_atom_site_aniso_U_11
_atom_site_aniso_U_22
_atom_site_aniso_U_33
_atom_site_aniso_U_23
_atom_site_aniso_U_13
_atom_site_aniso_U_12
Zr1 0.02161(7) 0.02412(7) 0.02067(7) -0.00004(4) 0.00172(4) -0.00211(4)
Cl1 0.03537(17) 0.03760(18) 0.03796(18) 0.00052(13) 0.00941(13) -0.01187(13)
N1 0.0323(5) 0.0257(5) 0.0233(5) -0.0028(4) 0.0035(4) -0.0042(4)
N2 0.0291(5) 0.0244(5) 0.0250(5) 0.0022(4) 0.0036(4) -0.0014(4)
C1 0.0243(6) 0.0321(6) 0.0305(6) 0.0010(5) -0.0037(5) -0.0040(5)
C2 0.0248(6) 0.0337(7) 0.0295(7) -0.0018(5) -0.0056(5) 0.0026(5)
C3 0.0347(7) 0.0289(6) 0.0268(6) 0.0024(5) -0.0062(5) -0.0002(5)
C4 0.0317(6) 0.0362(7) 0.0231(6) -0.0018(5) -0.0018(5) -0.0035(5)
C5 0.0297(6) 0.0279(6) 0.0297(6) -0.0044(5) -0.0044(5) -0.0018(5)
C6 0.0344(7) 0.0491(9) 0.0460(9) 0.0068(7) -0.0006(7) -0.0159(7)
C7 0.0314(7) 0.0527(10) 0.0501(10) -0.0124(8) -0.0018(7) 0.0107(7)
C8 0.0648(11) 0.0324(8) 0.0404(8) 0.0100(7) -0.0114(8) -0.0024(7)
C9 0.0472(9) 0.0615(11) 0.0282(8) -0.0028(7) 0.0072(7) -0.0051(8)
C10 0.0426(8) 0.0306(7) 0.0536(10) -0.0114(7) -0.0067(7) 0.0007(6)
C11 0.0227(6) 0.0315(6) 0.0234(6) -0.0006(5) 0.0032(5) -0.0009(4)
C12 0.0487(9) 0.0405(8) 0.0235(7) -0.0003(6) -0.0014(6) -0.0032(7)
C13 0.0410(7) 0.0265(6) 0.0323(7) -0.0057(5) 0.0065(6) -0.0070(5)
C14 0.0486(9) 0.0409(9) 0.0478(9) -0.0059(7) -0.0011(7) -0.0173(7)
C15 0.0663(12) 0.0364(8) 0.0498(10) -0.0118(7) 0.0215(9) -0.0032(8)
C16 0.0569(10) 0.0268(7) 0.0414(8) -0.0002(6) 0.0062(7) -0.0024(6)
C17 0.0413(7) 0.0269(6) 0.0324(7) 0.0061(5) 0.0061(6) 0.0018(5)
C18 0.0521(9) 0.0366(8) 0.0355(8) 0.0066(6) 0.0108(7) -0.0075(7)
C19 0.0273(6) 0.0352(7) 0.0337(7) 0.0011(5) 0.0051(5) 0.0034(5)
C20 0.0357(8) 0.0509(9) 0.0439(9) -0.0037(7) 0.0089(6) 0.0084(7)
C21 0.0326(8) 0.0672(12) 0.0414(9) 0.0003(8) -0.0018(6) 0.0052(8)

loop_
_atom_type_symbol
_atom_type_description
_atom_type_scat_dispersion_real
_atom_type_scat_dispersion_imag
_atom_type_scat_source
C C 0.0033 0.0016 'International Tables Vol C Tables 4.2.6.8 and 6.1.1.4'
H H 0.0000 0.0000 'International Tables Vol C Tables 4.2.6.8 and 6.1.1.4'
N N 0.0061 0.0033 'International Tables Vol C Tables 4.2.6.8 and 6.1.1.4'
Cl Cl 0.1484 0.1585 'International Tables Vol C Tables 4.2.6.8 and 6.1.1.4'
Zr Zr -2.9673 0.5597 'International Tables Vol C Tables 4.2.6.8 and 6.1.1.4'

loop_
_geom_angle_atom_site_label_1
_geom_angle_atom_site_label_2
_geom_angle_atom_site_label_3
_geom_angle
CNT1 Zr1 N2 108.93(3)
CNT1 Zr1 N1 121.33(3)
N2 Zr1 N1 58.97(4)
CNT1 Zr1 C19 111.90(4)
N2 Zr1 C19 83.60(4)
N1 Zr1 C19 121.70(5)
CNT1 Zr1 Cl1 111.46(2)
N2 Zr1 Cl1 138.92(3)
N1 Zr1 Cl1 92.96(3)
C19 Zr1 Cl1 88.29(4)
CNT1 Zr1 C2 28.88(3)
N2 Zr1 C2 93.45(4)
N1 Zr1 C2 92.51(4)
C19 Zr1 C2 136.02(5)
Cl1 Zr1 C2 119.07(4)
CNT1 Zr1 C3 28.68(3)
N2 Zr1 C3 126.25(4)
N1 Zr1 C3 107.59(4)
C19 Zr1 C3 130.71(5)
Cl1 Zr1 C3 88.72(3)
C2 Zr1 C3 32.81(5)
CNT1 Zr1 C1 28.33(3)
N2 Zr1 C1 81.10(4)
N1 Zr1 C1 111.04(4)
C19 Zr1 C1 104.27(5)
Cl1 Zr1 C1 139.71(3)
C2 Zr1 C1 32.70(4)
C3 Zr1 C1 53.96(4)
CNT1 Zr1 C4 28.33(3)
N2 Zr1 C4 133.90(4)
N1 Zr1 C4 140.24(4)
C19 Zr1 C4 98.05(5)
Cl1 Zr1 C4 87.08(3)
C2 Zr1 C4 54.18(5)
C3 Zr1 C4 32.65(4)
C1 Zr1 C4 53.66(4)
CNT1 Zr1 C5 28.19(3)
N2 Zr1 C5 103.50(4)
N1 Zr1 C5 143.12(4)
C19 Zr1 C5 83.91(5)
Cl1 Zr1 C5 115.61(3)
C2 Zr1 C5 54.04(4)
C3 Zr1 C5 53.90(4)
C1 Zr1 C5 32.29(4)
C4 Zr1 C5 32.35(4)
C11 N1 C13 125.28(11)
C11 N1 Zr1 91.89(8)
C13 N1 Zr1 139.38(8)
C11 N2 C17 122.02(11)
C11 N2 Zr1 92.42(8)
C17 N2 Zr1 136.12(9)
C5 C1 C2 108.56(12)
C5 C1 C6 125.41(14)
C2 C1 C6 125.62(14)
C5 C1 Zr1 74.99(7)
C2 C1 Zr1 72.50(7)
C6 C1 Zr1 124.31(10)
C3 C2 C1 107.71(12)
C3 C2 C7 127.27(14)
C1 C2 C7 124.84(14)
C3 C2 Zr1 73.92(8)
C1 C2 Zr1 74.81(7)
C7 C2 Zr1 120.90(10)
C2 C3 C4 108.24(12)
C2 C3 C8 126.77(14)
C4 C3 C8 124.83(14)
C2 C3 Zr1 73.27(7)
C4 C3 Zr1 75.05(7)
C8 C3 Zr1 121.42(10)
C3 C4 C5 107.83(12)
C3 C4 C9 125.51(14)
C5 C4 C9 126.37(14)
C3 C4 Zr1 72.29(7)
C5 C4 Zr1 74.40(7)
C9 C4 Zr1 123.78(10)
C1 C5 C4 107.65(12)
C1 C5 C10 125.17(13)
C4 C5 C10 126.66(13)
C1 C5 Zr1 72.72(7)
C4 C5 Zr1 73.25(7)
C10 C5 Zr1 126.14(10)
C1 C6 H6A 110.8(13)
C1 C6 H6B 112.5(13)
H6A C6 H6B 108.2(17)
C1 C6 H6C 113.0(13)
H6A C6 H6C 108.6(18)
H6B C6 H6C 103.3(18)
C2 C7 H7A 111.4(15)
C2 C7 H7B 112.9(15)
H7A C7 H7B 107(2)
C2 C7 H7C 110.8(15)
H7A C7 H7C 113(2)
H7B C7 H7C 101(2)
C3 C8 H8A 114.1(17)
C3 C8 H8B 111.1(17)
H8A C8 H8B 104(2)
C3 C8 H8C 111.4(15)
H8A C8 H8C 113(2)
H8B C8 H8C 103(2)
C4 C9 H9A 116(2)
C4 C9 H9B 114.2(16)
H9A C9 H9B 101(2)
C4 C9 H9C 114.3(18)
H9A C9 H9C 97(2)
H9B C9 H9C 112(2)
C5 C10 H10A 114.2(15)
C5 C10 H10B 111.4(15)
H10A C10 H10B 106(2)
C5 C10 H10C 111.6(13)
H10A C10 H10C 106.8(19)
H10B C10 H10C 106.4(19)
N2 C11 N1 111.34(11)
N2 C11 C12 121.78(12)
N1 C11 C12 126.80(12)
C11 C12 H12A 113.5(14)
C11 C12 H12B 111.1(15)
H12A C12 H12B 113(2)
C11 C12 H12C 109.1(14)
H12A C12 H12C 109.8(18)
H12B C12 H12C 99.8(19)
N1 C13 C16 106.54(11)
N1 C13 C14 111.52(12)
C16 C13 C14 108.38(13)
N1 C13 C15 111.69(12)
C16 C13 C15 106.89(14)
C14 C13 C15 111.53(14)
C13 C14 H14A 113.1(13)
C13 C14 H14B 110.1(12)
H14A C14 H14B 108.4(17)
C13 C14 H14C 109.4(12)
H14A C14 H14C 109.4(18)
H14B C14 H14C 106.2(17)
C13 C15 H15A 108.5(14)
C13 C15 H15B 110.2(13)
H15A C15 H15B 109.2(18)
C13 C15 H15C 111.8(13)
H15A C15 H15C 108.5(19)
H15B C15 H15C 108.5(18)
C13 C16 H16A 113.8(12)
C13 C16 H16B 108.5(11)
H16A C16 H16B 110.1(16)
C13 C16 H16C 110.3(11)
H16A C16 H16C 107.7(16)
H16B C16 H16C 106.3(15)
N2 C17 C18 114.52(12)
N2 C17 H17A 110.0(10)
C18 C17 H17A 110.1(10)
N2 C17 H17B 106.8(11)
C18 C17 H17B 106.6(11)
H17A C17 H17B 108.6(14)
C17 C18 H18A 110.6(13)
C17 C18 H18B 109.5(12)
H18A C18 H18B 105.9(17)
C17 C18 H18C 109.9(12)
H18A C18 H18C 111.7(18)
H18B C18 H18C 109.1(17)
C20 C19 C21 108.17(13)
C20 C19 Zr1 120.08(10)
C21 C19 Zr1 103.53(10)
C20 C19 H19 108.7(10)
C21 C19 H19 108.2(10)
Zr1 C19 H19 107.6(10)
C19 C20 H20A 109.8(11)
C19 C20 H20B 112.5(12)
H20A C20 H20B 110.7(16)
C19 C20 H20C 111.2(11)
H20A C20 H20C 107.7(15)
H20B C20 H20C 104.8(16)
C19 C21 H21A 111.0(10)
C19 C21 H21B 115.9(15)
H21A C21 H21B 108.5(18)
C19 C21 H21C 110.2(15)
H21A C21 H21C 102.1(18)
H21B C21 H21C 108(2)

loop_
_geom_bond_atom_site_label_1
_geom_bond_atom_site_label_2
_geom_bond_distance
Zr1 CNT1 2.2288(7)
Zr1 N2 2.2419(11)
Zr1 N1 2.2528(11)
Zr1 C19 2.2849(14)
Zr1 Cl1 2.4606(4)
Zr1 C2 2.5075(13)
Zr1 C3 2.5159(13)
Zr1 C1 2.5373(13)
Zr1 C4 2.5516(13)
Zr1 C5 2.5665(13)
N1 C11 1.3404(17)
N1 C13 1.4886(16)
N2 C11 1.3385(16)
N2 C17 1.4649(16)
C1 C5 1.4195(19)
C1 C2 1.4203(18)
C1 C6 1.501(2)
C2 C3 1.419(2)
C2 C7 1.507(2)
C3 C4 1.425(2)
C3 C8 1.508(2)
C4 C5 1.4258(19)
C4 C9 1.505(2)
C5 C10 1.5035(19)
C6 H6A 0.96(2)
C6 H6B 0.98(2)
C6 H6C 0.94(2)
C7 H7A 0.94(2)
C7 H7B 0.94(3)
C7 H7C 0.93(3)
C8 H8A 0.93(3)
C8 H8B 0.93(3)
C8 H8C 0.93(3)
C9 H9A 0.92(3)
C9 H9B 0.93(3)
C9 H9C 0.94(3)
C10 H10A 0.94(2)
C10 H10B 0.96(3)
C10 H10C 0.94(2)
C11 C12 1.5068(19)
C12 H12A 0.93(2)
C12 H12B 0.93(2)
C12 H12C 0.94(2)
C13 C16 1.532(2)
C13 C14 1.533(2)
C13 C15 1.539(2)
C14 H14A 0.95(2)
C14 H14B 0.96(2)
C14 H14C 0.94(2)
C15 H15A 0.95(2)
C15 H15B 0.95(2)
C15 H15C 0.98(2)
C16 H16A 0.955(19)
C16 H16B 1.00(2)
C16 H16C 0.97(2)
C17 C18 1.524(2)
C17 H17A 1.005(17)
C17 H17B 0.964(18)
C18 H18A 0.92(2)
C18 H18B 0.98(2)
C18 H18C 0.92(2)
C19 C20 1.529(2)
C19 C21 1.540(2)
C19 H19 0.933(17)
C20 H20A 1.02(2)
C20 H20B 1.01(2)
C20 H20C 1.04(2)
C21 H21A 1.09(2)
C21 H21B 0.93(3)
C21 H21C 0.93(3)
